data_4122822
loop_
_publ_author_name
'Molitor, Sebastian'
'Becker, Julia'
'Gessner, Viktoria H.'

_publ_section_title
;
 Selective dehydrocoupling of phosphines by lithium chloride carbenoids.
;
_journal_issue 44
_journal_name_full 'Journal of the American Chemical Society'
_journal_page_first 15517
_journal_page_last 15520
_journal_paper_doi 10.1021/ja509381w
_journal_volume 136
_journal_year 2014
_chemical_formula_sum 'C28 H28 O4 P2'
_chemical_formula_weight 490.44
_chemical_name_systematic
;
 ?
;
_space_group_IT_number 15
_symmetry_cell_setting monoclinic
_symmetry_space_group_name_Hall '-C 2yc'
_symmetry_space_group_name_H-M 'C 1 2/c 1'
_atom_sites_solution_hydrogens geom
_atom_sites_solution_primary direct
_atom_sites_solution_secondary difmap
_audit_creation_date 2014-04-10T17:47:59-00:00
_audit_creation_method 'WinGX routine CIF_UPDATE'
_cell_angle_alpha 90
_cell_angle_beta 107.496(2)
_cell_angle_gamma 90
_cell_formula_units_Z 4
_cell_length_a 24.4088(15)
_cell_length_b 6.4226(4)
_cell_length_c 16.4976(10)
_cell_measurement_temperature 100(2)
_cell_volume 2466.6(3)
_computing_cell_refinement 'SAINTPLUS 8.18C (Bruker APEX2, 2011)'
_computing_data_collection 'SMART 5.622 (Bruker AXS, 2001)'
_computing_data_reduction 'SAINTPLUS 8.18C (Bruker APEX2, 2011)'
_computing_molecular_graphics 'Ortep-3 V1.08 (Farrugia, 2001)'
_computing_structure_refinement 'SHELXL-97 (Sheldrick, 2008)'
_computing_structure_solution 'SHELXS-97 (Sheldrick, 2008)'
_diffrn_ambient_temperature 100(2)
_diffrn_measured_fraction_theta_full 0.999
_diffrn_measured_fraction_theta_max 0.999
_diffrn_measurement_device_type 'Bruker APEX-CCD'
_diffrn_measurement_method omega-scans
_diffrn_radiation_monochromator graphite
_diffrn_radiation_type MoK\a
_diffrn_radiation_wavelength 0.71073
_diffrn_reflns_av_R_equivalents 0.0248
_diffrn_reflns_av_unetI/netI 0.0168
_diffrn_reflns_limit_h_max 28
_diffrn_reflns_limit_h_min -28
_diffrn_reflns_limit_k_max 7
_diffrn_reflns_limit_k_min -7
_diffrn_reflns_limit_l_max 19
_diffrn_reflns_limit_l_min -19
_diffrn_reflns_number 13801
_diffrn_reflns_theta_full 25
_diffrn_reflns_theta_max 25
_diffrn_reflns_theta_min 1.75
_exptl_absorpt_coefficient_mu 0.209
_exptl_absorpt_correction_T_max 0.7532
_exptl_absorpt_correction_T_min 0.6998
_exptl_absorpt_correction_type empirical
_exptl_absorpt_process_details 'Sadabs 2008 (Bruker AXS, 2008)'
_exptl_crystal_density_diffrn 1.321
_exptl_crystal_density_method 'not measured'
_exptl_crystal_F_000 1032
_exptl_crystal_size_max 0.32
_exptl_crystal_size_mid 0.22
_exptl_crystal_size_min 0.1
_refine_diff_density_max 0.316
_refine_diff_density_min -0.284
_refine_diff_density_rms 0.041
_refine_ls_extinction_method none
_refine_ls_goodness_of_fit_ref 1.032
_refine_ls_hydrogen_treatment riding
_refine_ls_matrix_type full
_refine_ls_number_parameters 156
_refine_ls_number_reflns 2163
_refine_ls_number_restraints 0
_refine_ls_restrained_S_all 1.032
_refine_ls_R_factor_all 0.0331
_refine_ls_R_factor_gt 0.0289
_refine_ls_shift/su_max 0
_refine_ls_shift/su_mean 0
_refine_ls_structure_factor_coef Fsqd
_refine_ls_weighting_details 'calc w=1/[\s^2^(Fo^2^)+(0.0478P)^2^+2.4165P] where P=(Fo^2^+2Fc^2^)/3'
_refine_ls_weighting_scheme calc
_refine_ls_wR_factor_gt 0.0799
_refine_ls_wR_factor_ref 0.0834
_reflns_number_gt 1970
_reflns_number_total 2163
_reflns_threshold_expression >2sigma(I)
_cod_data_source_file ja509381w_si_003.cif
_cod_data_source_block sad
_cod_depositor_comments 'Adding full bibliography for 4122822--4122824.cif.'
_cod_original_sg_symbol_H-M C2/C
_cod_database_code 4122822

loop_
_symmetry_equiv_pos_as_xyz
'x, y, z'
'-x, y, -z+1/2'
'x+1/2, y+1/2, z'
'-x+1/2, y+1/2, -z+1/2'
'-x, -y, -z'
'x, -y, z-1/2'
'-x+1/2, -y+1/2, -z'
'x+1/2, -y+1/2, z-1/2'

loop_
_atom_site_label
_atom_site_type_symbol
_atom_site_fract_x
_atom_site_fract_y
_atom_site_fract_z
_atom_site_U_iso_or_equiv
_atom_site_adp_type
_atom_site_occupancy
_atom_site_symmetry_multiplicity
_atom_site_calc_flag
_atom_site_refinement_flags
P1 P 0.274845(16) 0.23013(6) 0.56908(2) 0.01443(13) Uani 1 1 d .
O1 O 0.48757(5) 0.71451(17) 0.57835(8) 0.0269(3) Uani 1 1 d .
O2 O 0.11571(5) 0.70276(17) 0.71732(7) 0.0216(3) Uani 1 1 d .
C1 C 0.33690(6) 0.3962(2) 0.57167(9) 0.0154(3) Uani 1 1 d .
C2 C 0.37932(6) 0.3119(2) 0.53968(10) 0.0200(3) Uani 1 1 d .
H2 H 0.3741 0.1766 0.5153 0.024 Uiso 1 1 calc R
C3 C 0.42857(7) 0.4222(2) 0.54298(10) 0.0216(4) Uani 1 1 d .
H3 H 0.4565 0.3633 0.5201 0.026 Uiso 1 1 calc R
C4 C 0.43742(6) 0.6193(2) 0.57968(9) 0.0185(3) Uani 1 1 d .
C5 C 0.39676(7) 0.7057(2) 0.61279(10) 0.0201(3) Uani 1 1 d .
H5 H 0.4028 0.8393 0.6387 0.024 Uiso 1 1 calc R
C6 C 0.34673(6) 0.5935(2) 0.60761(9) 0.0187(3) Uani 1 1 d .
H6 H 0.3185 0.6542 0.6294 0.022 Uiso 1 1 calc R
C7 C 0.50247(8) 0.9062(3) 0.62059(15) 0.0431(5) Uani 1 1 d .
H7A H 0.5392 0.9541 0.6147 0.065 Uiso 1 1 calc R
H7B H 0.506 0.8887 0.681 0.065 Uiso 1 1 calc R
H7C H 0.4726 1.0093 0.5955 0.065 Uiso 1 1 calc R
C8 C 0.22991(6) 0.3951(2) 0.61422(9) 0.0147(3) Uani 1 1 d .
C9 C 0.20866(6) 0.5906(2) 0.58312(9) 0.0171(3) Uani 1 1 d .
H9 H 0.2206 0.6506 0.5385 0.02 Uiso 1 1 calc R
C10 C 0.17064(6) 0.7009(2) 0.61527(9) 0.0170(3) Uani 1 1 d .
H10 H 0.1569 0.8339 0.5931 0.02 Uiso 1 1 calc R
C11 C 0.15311(6) 0.6125(2) 0.68056(9) 0.0159(3) Uani 1 1 d .
C12 C 0.17398(6) 0.4187(2) 0.71282(9) 0.0179(3) Uani 1 1 d .
H12 H 0.1622 0.3595 0.7577 0.021 Uiso 1 1 calc R
C13 C 0.21180(6) 0.3109(2) 0.68021(9) 0.0160(3) Uani 1 1 d .
H13 H 0.2256 0.1783 0.7029 0.019 Uiso 1 1 calc R
C14 C 0.08799(7) 0.8901(3) 0.68036(11) 0.0263(4) Uani 1 1 d .
H14A H 0.1168 0.9992 0.6849 0.04 Uiso 1 1 calc R
H14B H 0.0609 0.9342 0.7104 0.04 Uiso 1 1 calc R
H14C H 0.0671 0.8658 0.6204 0.04 Uiso 1 1 calc R

loop_
_atom_site_aniso_label
_atom_site_aniso_U_11
_atom_site_aniso_U_22
_atom_site_aniso_U_33
_atom_site_aniso_U_23
_atom_site_aniso_U_13
_atom_site_aniso_U_12
P1 0.0132(2) 0.0156(2) 0.0152(2) 0.00076(14) 0.00532(15) -0.00049(14)
O1 0.0171(6) 0.0230(6) 0.0432(7) -0.0049(5) 0.0128(5) -0.0070(5)
O2 0.0210(6) 0.0237(6) 0.0228(6) -0.0010(4) 0.0107(5) 0.0046(5)
C1 0.0127(7) 0.0192(8) 0.0136(7) 0.0026(6) 0.0029(5) -0.0006(6)
C2 0.0171(8) 0.0165(8) 0.0260(8) -0.0027(6) 0.0061(6) 0.0004(6)
C3 0.0159(8) 0.0221(8) 0.0287(9) -0.0015(6) 0.0093(6) 0.0013(6)
C4 0.0133(7) 0.0208(8) 0.0205(8) 0.0031(6) 0.0037(6) -0.0023(6)
C5 0.0197(8) 0.0188(8) 0.0214(8) -0.0042(6) 0.0054(6) -0.0027(6)
C6 0.0167(8) 0.0240(8) 0.0167(7) -0.0037(6) 0.0070(6) -0.0007(6)
C7 0.0272(10) 0.0290(10) 0.0770(15) -0.0171(10) 0.0216(10) -0.0129(8)
C8 0.0113(7) 0.0179(7) 0.0144(7) -0.0005(6) 0.0032(5) -0.0017(6)
C9 0.0178(8) 0.0189(8) 0.0150(7) 0.0017(6) 0.0057(6) -0.0023(6)
C10 0.0169(8) 0.0147(7) 0.0177(7) 0.0009(6) 0.0026(6) -0.0009(6)
C11 0.0117(7) 0.0201(8) 0.0153(7) -0.0047(6) 0.0029(6) -0.0029(6)
C12 0.0181(8) 0.0219(8) 0.0145(7) 0.0032(6) 0.0062(6) -0.0023(6)
C13 0.0132(7) 0.0167(8) 0.0168(7) 0.0026(6) 0.0026(6) -0.0009(6)
C14 0.0258(9) 0.0200(8) 0.0359(10) -0.0027(7) 0.0135(7) 0.0048(7)

loop_
_atom_type_symbol
_atom_type_description
_atom_type_scat_dispersion_real
_atom_type_scat_dispersion_imag
_atom_type_scat_source
C C 0.0033 0.0016 'International Tables Vol C Tables 4.2.6.8 and 6.1.1.4'
H H 0 0 'International Tables Vol C Tables 4.2.6.8 and 6.1.1.4'
O O 0.0106 0.006 'International Tables Vol C Tables 4.2.6.8 and 6.1.1.4'
P P 0.1023 0.0942 'International Tables Vol C Tables 4.2.6.8 and 6.1.1.4'

loop_
_geom_angle_atom_site_label_1
_geom_angle_atom_site_label_2
_geom_angle_atom_site_label_3
_geom_angle
_geom_angle_site_symmetry_3
C8 P1 C1 104.11(7) .
C8 P1 P1 98.02(5) 7_556
C1 P1 P1 98.44(5) 7_556
C4 O1 C7 118.68(13) .
C11 O2 C14 117.56(12) .
C6 C1 C2 117.37(13) .
C6 C1 P1 124.99(11) .
C2 C1 P1 117.52(11) .
C3 C2 C1 121.23(14) .
C2 C3 C4 120.17(14) .
O1 C4 C5 125.12(14) .
O1 C4 C3 114.85(13) .
C5 C4 C3 120.02(14) .
C4 C5 C6 119.05(14) .
C1 C6 C5 122.15(14) .
C9 C8 C13 117.64(13) .
C9 C8 P1 124.83(11) .
C13 C8 P1 117.32(11) .
C10 C9 C8 122.25(13) .
C9 C10 C11 118.81(14) .
O2 C11 C12 115.26(13) .
O2 C11 C10 124.84(14) .
C12 C11 C10 119.90(13) .
C13 C12 C11 120.64(13) .
C12 C13 C8 120.76(13) .

loop_
_geom_bond_atom_site_label_1
_geom_bond_atom_site_label_2
_geom_bond_distance
_geom_bond_site_symmetry_2
P1 C8 1.8362(14) .
P1 C1 1.8423(15) .
P1 P1 2.2514(7) 7_556
O1 C4 1.3746(18) .
O1 C7 1.407(2) .
O2 C11 1.3674(17) .
O2 C14 1.4245(19) .
C1 C6 1.389(2) .
C1 C2 1.404(2) .
C2 C3 1.382(2) .
C3 C4 1.392(2) .
C4 C5 1.385(2) .
C5 C6 1.398(2) .
C8 C9 1.396(2) .
C8 C13 1.401(2) .
C9 C10 1.393(2) .
C10 C11 1.394(2) .
C11 C12 1.389(2) .
C12 C13 1.386(2) .
